data_7036485
loop_
_publ_author_name
'Swarnakar, Anindya K.'
'Ferguson, Michael J.'
'McDonald, Robert'
'Rivard, Eric'

_publ_section_title
;
 Transition metal-mediated donor-acceptor coordination of low-oxidation
 state Group 14 element halides.
;
_journal_issue 14
_journal_name_full 'Dalton transactions (Cambridge, England : 2003)'
_journal_page_first 6071
_journal_page_last 6078
_journal_paper_doi 10.1039/c5dt03018h
_journal_volume 45
_journal_year 2016
_chemical_formula_moiety 'C26 H27 Cl2 O5 P2 Rh Sn W, 0.25(C H2 Cl2)'
_chemical_formula_sum 'C26.25 H27.5 Cl2.5 O5 P2 Rh Sn W'
_chemical_formula_weight 979.00
_space_group_crystal_system monoclinic
_space_group_IT_number 14
_space_group_name_Hall '-P 2yn'
_space_group_name_H-M_alt 'P 1 21/n 1'
_symmetry_space_group_name_Hall '-P 2yn'
_symmetry_space_group_name_H-M 'P 1 21/n 1'
_atom_sites_solution_hydrogens geom
_audit_creation_method SHELXL-2014/6
_audit_update_record
;
2015-07-30 deposited with the CCDC.
2015-09-09 downloaded from the CCDC.
;
_cell_angle_alpha 90
_cell_angle_beta 90.5374(12)
_cell_angle_gamma 90
_cell_formula_units_Z 4
_cell_length_a 15.3972(2)
_cell_length_b 9.04530(10)
_cell_length_c 23.3877(3)
_cell_measurement_reflns_used 9963
_cell_measurement_temperature 173(2)
_cell_measurement_theta_max 71.94
_cell_measurement_theta_min 3.42
_cell_volume 3257.12(7)
_computing_cell_refinement 'Bruker SAINT'
_computing_data_collection 'Bruker APEX2'
_computing_data_reduction 'Bruker SAINT'
_computing_molecular_graphics 'Bruker SHELXTL'
_computing_publication_material 'Bruker SHELXTL'
_computing_structure_refinement 'SHELXL-2014/6 (Sheldrick, 2014)'
_computing_structure_solution 'DIRDIF-2008 (Beurskens et al., 2008)'
_diffrn_ambient_temperature 173(2)
_diffrn_measured_fraction_theta_full 0.990
_diffrn_measured_fraction_theta_max 0.981
_diffrn_measurement_device_type 'Bruker APEX-II CCD'
_diffrn_measurement_method '\f and \w scans'
_diffrn_radiation_type CuK\a
_diffrn_radiation_wavelength 1.54178
_diffrn_reflns_av_R_equivalents 0.0781
_diffrn_reflns_av_unetI/netI 0.0544
_diffrn_reflns_Laue_measured_fraction_full 0.990
_diffrn_reflns_Laue_measured_fraction_max 0.981
_diffrn_reflns_limit_h_max 18
_diffrn_reflns_limit_h_min -19
_diffrn_reflns_limit_k_max 11
_diffrn_reflns_limit_k_min -11
_diffrn_reflns_limit_l_max 28
_diffrn_reflns_limit_l_min -28
_diffrn_reflns_number 21691
_diffrn_reflns_point_group_measured_fraction_full 0.990
_diffrn_reflns_point_group_measured_fraction_max 0.981
_diffrn_reflns_theta_full 67.679
_diffrn_reflns_theta_max 72.584
_diffrn_reflns_theta_min 3.422
_exptl_absorpt_coefficient_mu 19.583
_exptl_absorpt_correction_T_max 0.8514
_exptl_absorpt_correction_T_min 0.1190
_exptl_absorpt_correction_type integration
_exptl_absorpt_process_details 'SADABS (Sheldrick, 2008)'
_exptl_crystal_colour yellow
_exptl_crystal_density_diffrn 1.996
_exptl_crystal_description rod
_exptl_crystal_F_000 1866
_exptl_crystal_size_max 0.270
_exptl_crystal_size_mid 0.022
_exptl_crystal_size_min 0.018
_refine_diff_density_max 1.130
_refine_diff_density_min -1.373
_refine_diff_density_rms 0.145
_refine_ls_extinction_method none
_refine_ls_goodness_of_fit_ref 1.031
_refine_ls_hydrogen_treatment constr
_refine_ls_matrix_type full
_refine_ls_number_parameters 347
_refine_ls_number_reflns 6344
_refine_ls_number_restraints 0
_refine_ls_restrained_S_all 1.031
_refine_ls_R_factor_all 0.0483
_refine_ls_R_factor_gt 0.0345
_refine_ls_shift/su_max 0.002
_refine_ls_shift/su_mean 0.000
_refine_ls_structure_factor_coef Fsqd
_refine_ls_weighting_details 'w=1/[\s^2^(Fo^2^)+(0.0403P)^2^+0.9612P] where P=(Fo^2^+2Fc^2^)/3'
_refine_ls_weighting_scheme calc
_refine_ls_wR_factor_gt 0.0787
_refine_ls_wR_factor_ref 0.0868
_reflns_Friedel_coverage 0.000
_reflns_number_gt 5092
_reflns_number_total 6344
_reflns_threshold_expression 'I > 2\s(I)'
_cod_data_source_file c5dt03018h2.cif
_cod_data_source_block riv14d6_cmpd_2
_cod_depositor_comments 'Adding full bibliography for 7036484--7036489.cif.'
_cod_database_code 7036485
_shelx_space_group_comment
; 
The symmetry employed for this shelxl refinement is uniquely defined 
by the following loop, which should always be used as a source of 
symmetry information in preference to the above space-group names. 
They are only intended as comments. 
;
_shelx_estimated_absorpt_t_min 0.077
_shelx_estimated_absorpt_t_max 0.719
_shelxl_version_number 2014/6

loop_
_space_group_symop_operation_xyz
'x, y, z'
'-x+1/2, y+1/2, -z+1/2'
'-x, -y, -z'
'x-1/2, -y-1/2, z-1/2'

loop_
_atom_site_label
_atom_site_type_symbol
_atom_site_fract_x
_atom_site_fract_y
_atom_site_fract_z
_atom_site_U_iso_or_equiv
_atom_site_adp_type
_atom_site_occupancy
_atom_site_site_symmetry_order
_atom_site_calc_flag
_atom_site_refinement_flags_posn
_atom_site_refinement_flags_adp
W W 0.30198(2) 0.01645(3) 0.67328(2) 0.02670(8) Uani 1 1 d . .
Sn Sn 0.24195(2) 0.04340(4) 0.56159(2) 0.02458(9) Uani 1 1 d . .
Rh Rh 0.20964(3) 0.26672(5) 0.49363(2) 0.02316(10) Uani 1 1 d . .
Cl1 Cl 0.10392(10) -0.0923(2) 0.55982(7) 0.0420(4) Uani 1 1 d . .
Cl2 Cl 0.31484(10) -0.15359(16) 0.50697(7) 0.0368(3) Uani 1 1 d . .
P1 P 0.19976(10) 0.12992(18) 0.41171(6) 0.0290(3) Uani 1 1 d . .
P2 P 0.35425(9) 0.31846(16) 0.48818(6) 0.0248(3) Uani 1 1 d . .
O1 O 0.3597(4) -0.0722(7) 0.7978(2) 0.0558(14) Uani 1 1 d . .
O2 O 0.4965(3) 0.0105(6) 0.6315(2) 0.0479(12) Uani 1 1 d . .
O3 O 0.2743(4) -0.3266(6) 0.6482(2) 0.0650(17) Uani 1 1 d . .
O4 O 0.1040(3) 0.0603(7) 0.7083(2) 0.0617(16) Uani 1 1 d . .
O5 O 0.3393(4) 0.3582(5) 0.6910(2) 0.0507(13) Uani 1 1 d . .
C1 C 0.3382(5) -0.0361(8) 0.7526(3) 0.0418(16) Uani 1 1 d . .
C2 C 0.4259(4) 0.0078(7) 0.6461(3) 0.0315(13) Uani 1 1 d . .
C3 C 0.2837(5) -0.2028(7) 0.6574(3) 0.0393(15) Uani 1 1 d . .
C4 C 0.1741(5) 0.0436(8) 0.6974(3) 0.0428(16) Uani 1 1 d . .
C5 C 0.3235(4) 0.2354(7) 0.6847(3) 0.0325(13) Uani 1 1 d . .
C6 C 0.1021(5) 0.3060(8) 0.5560(4) 0.055(2) Uani 1 1 d . .
H6 H 0.0817 0.2367 0.5863 0.066 Uiso 1 1 calc R U
C7 C 0.0690(4) 0.3180(10) 0.4986(4) 0.065(3) Uani 1 1 d . .
H7 H 0.0209 0.2574 0.4816 0.078 Uiso 1 1 calc R U
C8 C 0.1067(5) 0.4407(11) 0.4736(3) 0.059(2) Uani 1 1 d . .
H8 H 0.0924 0.4798 0.4346 0.071 Uiso 1 1 calc R U
C9 C 0.1641(5) 0.5033(8) 0.5114(3) 0.0459(17) Uani 1 1 d . .
H9 H 0.1986 0.5954 0.5048 0.055 Uiso 1 1 calc R U
C10 C 0.1634(4) 0.4188(8) 0.5622(3) 0.0380(15) Uani 1 1 d . .
H10 H 0.1958 0.4433 0.5983 0.046 Uiso 1 1 calc R U
C11 C 0.1543(4) 0.2428(8) 0.3539(2) 0.0375(15) Uani 1 1 d . .
C12 C 0.0656(5) 0.2385(10) 0.3404(3) 0.0493(18) Uani 1 1 d . .
H12 H 0.0287 0.1708 0.3595 0.059 Uiso 1 1 calc R U
C13 C 0.0313(6) 0.3325(12) 0.2993(4) 0.075(3) Uani 1 1 d . .
H13 H -0.0287 0.3269 0.2898 0.090 Uiso 1 1 calc R U
C14 C 0.0827(8) 0.4332(13) 0.2724(4) 0.093(4) Uani 1 1 d . .
H14 H 0.0578 0.5000 0.2456 0.111 Uiso 1 1 calc R U
C15 C 0.1716(8) 0.4385(15) 0.2841(4) 0.101(4) Uani 1 1 d . .
H15 H 0.2079 0.5064 0.2646 0.121 Uiso 1 1 calc R U
C16 C 0.2062(6) 0.3426(11) 0.3249(3) 0.064(3) Uani 1 1 d . .
H16 H 0.2667 0.3455 0.3330 0.077 Uiso 1 1 calc R U
C17 C 0.1286(4) -0.0299(8) 0.4144(3) 0.0421(16) Uani 1 1 d . .
H17A H 0.1199 -0.0690 0.3757 0.051 Uiso 1 1 calc R U
H17B H 0.0725 -0.0007 0.4303 0.051 Uiso 1 1 calc R U
H17C H 0.1551 -0.1062 0.4387 0.051 Uiso 1 1 calc R U
C18 C 0.2957(4) 0.0534(8) 0.3789(3) 0.0400(15) Uani 1 1 d . .
H18A H 0.3215 -0.0210 0.4043 0.048 Uiso 1 1 calc R U
H18B H 0.3379 0.1325 0.3722 0.048 Uiso 1 1 calc R U
H18C H 0.2797 0.0073 0.3424 0.048 Uiso 1 1 calc R U
C21 C 0.3892(4) 0.4104(7) 0.4226(2) 0.0292(12) Uani 1 1 d . .
C22 C 0.4510(4) 0.3491(8) 0.3865(2) 0.0355(14) Uani 1 1 d . .
H22 H 0.4767 0.2566 0.3958 0.043 Uiso 1 1 calc R U
C23 C 0.4748(5) 0.4225(9) 0.3375(3) 0.0486(18) Uani 1 1 d . .
H23 H 0.5159 0.3786 0.3127 0.058 Uiso 1 1 calc R U
C24 C 0.4400(6) 0.5581(10) 0.3239(4) 0.064(2) Uani 1 1 d . .
H24 H 0.4572 0.6076 0.2900 0.076 Uiso 1 1 calc R U
C25 C 0.3801(6) 0.6222(9) 0.3597(3) 0.060(2) Uani 1 1 d . .
H25 H 0.3572 0.7171 0.3509 0.073 Uiso 1 1 calc R U
C26 C 0.3527(5) 0.5476(8) 0.4092(3) 0.0460(17) Uani 1 1 d . .
H26 H 0.3099 0.5901 0.4332 0.055 Uiso 1 1 calc R U
C27 C 0.3866(4) 0.4489(7) 0.5438(3) 0.0367(14) Uani 1 1 d . .
H27A H 0.3694 0.4105 0.5812 0.044 Uiso 1 1 calc R U
H27B H 0.3581 0.5442 0.5370 0.044 Uiso 1 1 calc R U
H27C H 0.4498 0.4621 0.5432 0.044 Uiso 1 1 calc R U
C28 C 0.4349(4) 0.1730(7) 0.4981(3) 0.0366(14) Uani 1 1 d . .
H28A H 0.4244 0.0939 0.4703 0.044 Uiso 1 1 calc R U
H28B H 0.4307 0.1329 0.5369 0.044 Uiso 1 1 calc R U
H28C H 0.4932 0.2139 0.4925 0.044 Uiso 1 1 calc R U

loop_
_atom_site_aniso_label
_atom_site_aniso_U_11
_atom_site_aniso_U_22
_atom_site_aniso_U_33
_atom_site_aniso_U_23
_atom_site_aniso_U_13
_atom_site_aniso_U_12
W 0.02498(13) 0.03074(15) 0.02439(13) -0.00001(10) -0.00005(10) -0.00174(10)
Sn 0.01908(16) 0.02875(19) 0.02590(17) -0.00181(14) 0.00037(13) -0.00351(14)
Rh 0.01723(18) 0.0291(2) 0.02316(18) -0.00417(15) -0.00097(14) 0.00096(15)
Cl1 0.0264(7) 0.0539(10) 0.0458(8) -0.0015(7) 0.0015(6) -0.0163(7)
Cl2 0.0381(8) 0.0306(7) 0.0418(7) -0.0062(6) 0.0066(6) 0.0000(6)
P1 0.0223(7) 0.0405(8) 0.0242(6) -0.0066(6) -0.0007(5) -0.0008(6)
P2 0.0185(6) 0.0293(7) 0.0264(6) 0.0007(5) -0.0008(5) -0.0030(5)
O1 0.058(3) 0.076(4) 0.033(2) 0.016(2) -0.008(2) -0.006(3)
O2 0.029(2) 0.065(3) 0.050(3) -0.003(2) 0.007(2) 0.009(2)
O3 0.093(5) 0.040(3) 0.062(3) 0.006(3) -0.007(3) -0.011(3)
O4 0.033(3) 0.098(5) 0.055(3) 0.020(3) 0.011(2) 0.006(3)
O5 0.059(3) 0.038(3) 0.055(3) -0.012(2) 0.018(3) -0.002(2)
C1 0.038(3) 0.056(4) 0.032(3) 0.001(3) 0.002(3) -0.009(3)
C2 0.032(3) 0.032(3) 0.031(3) -0.004(2) -0.003(2) 0.003(3)
C3 0.046(4) 0.032(3) 0.040(3) 0.009(3) -0.008(3) -0.009(3)
C4 0.037(4) 0.056(4) 0.035(3) 0.010(3) -0.001(3) -0.007(3)
C5 0.029(3) 0.034(3) 0.035(3) -0.003(2) 0.002(2) 0.001(3)
C6 0.040(4) 0.040(4) 0.088(6) -0.003(4) 0.041(4) 0.006(3)
C7 0.014(3) 0.077(6) 0.105(7) -0.059(6) -0.009(4) 0.015(3)
C8 0.052(5) 0.085(6) 0.039(4) -0.008(4) -0.006(3) 0.045(5)
C9 0.049(4) 0.037(4) 0.052(4) -0.008(3) 0.013(3) 0.010(3)
C10 0.039(3) 0.047(4) 0.028(3) -0.016(3) 0.010(3) 0.010(3)
C11 0.041(4) 0.059(4) 0.012(2) -0.002(2) 0.000(2) 0.002(3)
C12 0.037(4) 0.071(5) 0.040(3) -0.009(4) -0.005(3) 0.006(4)
C13 0.060(6) 0.104(8) 0.059(5) 0.006(5) -0.030(5) 0.010(6)
C14 0.106(9) 0.114(9) 0.057(5) 0.037(6) -0.044(6) -0.003(8)
C15 0.103(9) 0.135(11) 0.064(6) 0.045(7) -0.023(6) -0.034(8)
C16 0.053(5) 0.103(7) 0.036(4) 0.016(4) -0.013(4) -0.019(5)
C17 0.031(3) 0.059(4) 0.036(3) -0.012(3) -0.007(3) -0.008(3)
C18 0.032(3) 0.051(4) 0.036(3) -0.013(3) 0.006(3) 0.000(3)
C21 0.029(3) 0.035(3) 0.023(2) -0.004(2) 0.001(2) -0.002(3)
C22 0.034(3) 0.043(4) 0.030(3) 0.004(3) 0.009(3) -0.008(3)
C23 0.048(4) 0.059(5) 0.039(4) -0.003(3) 0.021(3) -0.005(4)
C24 0.075(6) 0.066(6) 0.050(4) 0.010(4) 0.020(4) -0.014(5)
C25 0.081(6) 0.049(5) 0.051(4) 0.017(4) 0.005(4) 0.001(4)
C26 0.058(4) 0.039(4) 0.042(4) 0.008(3) 0.011(3) 0.000(3)
C27 0.036(3) 0.042(4) 0.033(3) -0.003(3) 0.002(3) -0.014(3)
C28 0.023(3) 0.036(3) 0.050(4) 0.009(3) -0.004(3) 0.003(3)

loop_
_atom_type_symbol
_atom_type_description
_atom_type_scat_dispersion_real
_atom_type_scat_dispersion_imag
_atom_type_scat_source
C C 0.0181 0.0091 'International Tables Vol C Tables 4.2.6.8 and 6.1.1.4'
H H 0.0000 0.0000 'International Tables Vol C Tables 4.2.6.8 and 6.1.1.4'
O O 0.0492 0.0322 'International Tables Vol C Tables 4.2.6.8 and 6.1.1.4'
P P 0.2955 0.4335 'International Tables Vol C Tables 4.2.6.8 and 6.1.1.4'
Cl Cl 0.3639 0.7018 'International Tables Vol C Tables 4.2.6.8 and 6.1.1.4'
Rh Rh 0.0927 3.6045 'International Tables Vol C Tables 4.2.6.8 and 6.1.1.4'
Sn Sn 0.0259 5.4591 'International Tables Vol C Tables 4.2.6.8 and 6.1.1.4'
W W -5.4734 5.5774 'International Tables Vol C Tables 4.2.6.8 and 6.1.1.4'

loop_
_geom_angle_atom_site_label_1
_geom_angle_atom_site_label_2
_geom_angle_atom_site_label_3
_geom_angle
C1 W C2 91.5(3)
C1 W C5 93.8(3)
C2 W C5 85.7(2)
C1 W C3 88.5(3)
C2 W C3 91.9(3)
C5 W C3 176.7(3)
C1 W C4 91.9(3)
C2 W C4 174.8(3)
C5 W C4 90.2(3)
C3 W C4 92.0(3)
C1 W Sn 170.8(2)
C2 W Sn 90.82(16)
C5 W Sn 95.24(17)
C3 W Sn 82.48(17)
C4 W Sn 86.38(18)
Cl1 Sn Cl2 91.60(6)
Cl1 Sn Rh 102.50(4)
Cl2 Sn Rh 109.14(4)
Cl1 Sn W 104.64(4)
Cl2 Sn W 105.95(4)
Rh Sn W 134.438(17)
C7 Rh C10 61.1(3)
C7 Rh C6 37.5(3)
C10 Rh C6 36.3(3)
C7 Rh C8 35.8(3)
C10 Rh C8 59.8(3)
C6 Rh C8 60.5(3)
C7 Rh P2 156.1(3)
C10 Rh P2 103.38(19)
C6 Rh P2 136.9(2)
C8 Rh P2 121.6(3)
C7 Rh P1 95.7(2)
C10 Rh P1 156.39(18)
C6 Rh P1 125.9(2)
C8 Rh P1 99.3(2)
P2 Rh P1 96.99(5)
C7 Rh C9 59.7(3)
C10 Rh C9 36.4(2)
C6 Rh C9 60.4(3)
C8 Rh C9 34.8(3)
P2 Rh C9 96.8(2)
P1 Rh C9 129.8(2)
C7 Rh Sn 108.1(3)
C10 Rh Sn 95.69(18)
C6 Rh Sn 82.2(2)
C8 Rh Sn 141.8(2)
P2 Rh Sn 90.70(4)
P1 Rh Sn 95.86(4)
C9 Rh Sn 131.94(19)
C18 P1 C17 101.9(3)
C18 P1 C11 102.0(3)
C17 P1 C11 104.1(3)
C18 P1 Rh 121.0(2)
C17 P1 Rh 116.0(2)
C11 P1 Rh 109.9(2)
C27 P2 C28 101.2(3)
C27 P2 C21 102.9(3)
C28 P2 C21 103.3(3)
C27 P2 Rh 110.7(2)
C28 P2 Rh 120.6(2)
C21 P2 Rh 115.77(19)
O1 C1 W 177.3(7)
O2 C2 W 176.4(6)
O3 C3 W 179.3(8)
O4 C4 W 177.2(6)
O5 C5 W 177.2(6)
C10 C6 C7 106.0(7)
C10 C6 Rh 71.4(4)
C7 C6 Rh 70.2(4)
C8 C7 C6 108.0(6)
C8 C7 Rh 74.5(4)
C6 C7 Rh 72.3(4)
C9 C8 C7 109.3(7)
C9 C8 Rh 73.1(4)
C7 C8 Rh 69.7(4)
C8 C9 C10 108.0(7)
C8 C9 Rh 72.1(4)
C10 C9 Rh 69.7(4)
C6 C10 C9 108.5(7)
C6 C10 Rh 72.2(4)
C9 C10 Rh 74.0(4)
C16 C11 C12 118.3(7)
C16 C11 P1 120.4(5)
C12 C11 P1 121.2(6)
C13 C12 C11 120.3(8)
C14 C13 C12 120.8(9)
C13 C14 C15 120.3(9)
C16 C15 C14 118.8(10)
C11 C16 C15 121.5(8)
C22 C21 C26 119.6(6)
C22 C21 P2 122.3(5)
C26 C21 P2 118.1(5)
C23 C22 C21 120.1(7)
C24 C23 C22 121.0(7)
C23 C24 C25 119.8(7)
C24 C25 C26 120.3(8)
C21 C26 C25 119.2(7)

loop_
_geom_bond_atom_site_label_1
_geom_bond_atom_site_label_2
_geom_bond_distance
W C1 1.989(6)
W C2 2.019(6)
W C5 2.025(6)
W C3 2.036(7)
W C4 2.068(7)
W Sn 2.7736(4)
Sn Cl1 2.4544(14)
Sn Cl2 2.4685(15)
Sn Rh 2.6152(5)
Rh C7 2.218(6)
Rh C10 2.235(6)
Rh C6 2.245(7)
Rh C8 2.279(7)
Rh P2 2.2800(14)
Rh P1 2.2846(14)
Rh C9 2.291(7)
P1 C18 1.808(6)
P1 C17 1.815(7)
P1 C11 1.829(6)
P2 C27 1.823(6)
P2 C28 1.823(6)
P2 C21 1.830(6)
O1 C1 1.152(8)
O2 C2 1.142(8)
O3 C3 1.150(8)
O4 C4 1.122(8)
O5 C5 1.146(8)
C6 C10 1.397(10)
C6 C7 1.435(12)
C7 C8 1.384(13)
C8 C9 1.367(11)
C9 C10 1.414(10)
C11 C16 1.387(10)
C11 C12 1.399(9)
C12 C13 1.384(11)
C13 C14 1.364(14)
C14 C15 1.394(15)
C15 C16 1.392(12)
C21 C22 1.392(8)
C21 C26 1.396(9)
C22 C23 1.378(9)
C23 C24 1.375(12)
C24 C25 1.379(12)
C25 C26 1.408(9)

loop_
_geom_torsion_atom_site_label_1
_geom_torsion_atom_site_label_2
_geom_torsion_atom_site_label_3
_geom_torsion_atom_site_label_4
_geom_torsion
C1 W Sn Cl1 40.2(13)
C2 W Sn Cl1 145.00(18)
C5 W Sn Cl1 -129.20(18)
C3 W Sn Cl1 53.2(2)
C4 W Sn Cl1 -39.4(2)
C1 W Sn Cl2 -55.8(13)
C2 W Sn Cl2 48.99(17)
C5 W Sn Cl2 134.79(18)
C3 W Sn Cl2 -42.8(2)
C4 W Sn Cl2 -135.4(2)
C1 W Sn Rh 164.9(13)
C2 W Sn Rh -90.28(17)
C5 W Sn Rh -4.48(18)
C3 W Sn Rh 177.9(2)
C4 W Sn Rh 85.4(2)
Cl1 Sn Rh C7 29.6(2)
Cl2 Sn Rh C7 125.8(2)
W Sn Rh C7 -95.8(2)
Cl1 Sn Rh C10 91.01(19)
Cl2 Sn Rh C10 -172.83(19)
W Sn Rh C10 -34.44(18)
Cl1 Sn Rh C6 57.2(2)
Cl2 Sn Rh C6 153.3(2)
W Sn Rh C6 -68.3(2)
Cl1 Sn Rh C8 44.7(4)
Cl2 Sn Rh C8 140.9(4)
W Sn Rh C8 -80.7(4)
Cl1 Sn Rh P2 -165.47(6)
Cl2 Sn Rh P2 -69.31(5)
W Sn Rh P2 69.08(4)
Cl1 Sn Rh P1 -68.37(6)
Cl2 Sn Rh P1 27.79(6)
W Sn Rh P1 166.18(4)
Cl1 Sn Rh C9 94.7(3)
Cl2 Sn Rh C9 -169.1(3)
W Sn Rh C9 -30.7(3)
C7 Rh P1 C18 177.6(4)
C10 Rh P1 C18 167.5(5)
C6 Rh P1 C18 -158.2(4)
C8 Rh P1 C18 141.6(4)
P2 Rh P1 C18 17.9(3)
C9 Rh P1 C18 122.8(4)
Sn Rh P1 C18 -73.5(3)
C7 Rh P1 C17 -58.4(4)
C10 Rh P1 C17 -68.5(6)
C6 Rh P1 C17 -34.2(4)
C8 Rh P1 C17 -94.4(4)
P2 Rh P1 C17 141.9(3)
C9 Rh P1 C17 -113.2(4)
Sn Rh P1 C17 50.4(3)
C7 Rh P1 C11 59.2(4)
C10 Rh P1 C11 49.1(5)
C6 Rh P1 C11 83.4(4)
C8 Rh P1 C11 23.2(4)
P2 Rh P1 C11 -100.5(2)
C9 Rh P1 C11 4.4(4)
Sn Rh P1 C11 168.1(2)
C7 Rh P2 C27 51.6(7)
C10 Rh P2 C27 5.3(3)
C6 Rh P2 C27 -11.4(4)
C8 Rh P2 C27 67.8(3)
P1 Rh P2 C27 173.2(2)
C9 Rh P2 C27 41.7(3)
Sn Rh P2 C27 -90.8(2)
C7 Rh P2 C28 169.4(7)
C10 Rh P2 C28 123.0(3)
C6 Rh P2 C28 106.3(4)
C8 Rh P2 C28 -174.4(3)
P1 Rh P2 C28 -69.0(3)
C9 Rh P2 C28 159.4(3)
Sn Rh P2 C28 27.0(3)
C7 Rh P2 C21 -65.0(7)
C10 Rh P2 C21 -111.4(3)
C6 Rh P2 C21 -128.0(4)
C8 Rh P2 C21 -48.8(3)
P1 Rh P2 C21 56.6(2)
C9 Rh P2 C21 -75.0(3)
Sn Rh P2 C21 152.6(2)
C1 W C2 O2 -88(9)
C5 W C2 O2 6(9)
C3 W C2 O2 -177(100)
C4 W C2 O2 44(10)
Sn W C2 O2 101(9)
C7 Rh C6 C10 -115.5(7)
C8 Rh C6 C10 -78.0(5)
P2 Rh C6 C10 28.1(6)
P1 Rh C6 C10 -157.6(4)
C9 Rh C6 C10 -37.8(4)
Sn Rh C6 C10 110.7(5)
C10 Rh C6 C7 115.5(7)
C8 Rh C6 C7 37.5(5)
P2 Rh C6 C7 143.6(5)
P1 Rh C6 C7 -42.1(6)
C9 Rh C6 C7 77.7(5)
Sn Rh C6 C7 -133.8(5)
C10 C6 C7 C8 -3.6(8)
Rh C6 C7 C8 -66.5(5)
C10 C6 C7 Rh 62.9(5)
C10 Rh C7 C8 77.5(5)
C6 Rh C7 C8 115.2(6)
P2 Rh C7 C8 23.9(9)
P1 Rh C7 C8 -97.9(5)
C9 Rh C7 C8 35.4(4)
Sn Rh C7 C8 164.0(4)
C10 Rh C7 C6 -37.7(4)
C8 Rh C7 C6 -115.2(6)
P2 Rh C7 C6 -91.3(9)
P1 Rh C7 C6 146.9(5)
C9 Rh C7 C6 -79.7(5)
Sn Rh C7 C6 48.8(5)
C6 C7 C8 C9 2.3(8)
Rh C7 C8 C9 -62.7(5)
C6 C7 C8 Rh 65.0(5)
C7 Rh C8 C9 118.8(7)
C10 Rh C8 C9 37.4(5)
C6 Rh C8 C9 79.5(5)
P2 Rh C8 C9 -50.1(5)
P1 Rh C8 C9 -154.3(5)
Sn Rh C8 C9 93.7(6)
C10 Rh C8 C7 -81.4(5)
C6 Rh C8 C7 -39.3(5)
P2 Rh C8 C7 -168.9(4)
P1 Rh C8 C7 86.9(5)
C9 Rh C8 C7 -118.8(7)
Sn Rh C8 C7 -25.1(7)
C7 C8 C9 C10 -0.1(8)
Rh C8 C9 C10 -60.7(5)
C7 C8 C9 Rh 60.6(5)
C7 Rh C9 C8 -36.5(5)
C10 Rh C9 C8 -117.8(7)
C6 Rh C9 C8 -80.0(6)
P2 Rh C9 C8 138.9(5)
P1 Rh C9 C8 33.9(6)
Sn Rh C9 C8 -124.0(5)
C7 Rh C9 C10 81.3(5)
C6 Rh C9 C10 37.8(4)
C8 Rh C9 C10 117.8(7)
P2 Rh C9 C10 -103.3(4)
P1 Rh C9 C10 151.7(3)
Sn Rh C9 C10 -6.2(6)
C7 C6 C10 C9 3.5(7)
Rh C6 C10 C9 65.6(5)
C7 C6 C10 Rh -62.1(4)
C8 C9 C10 C6 -2.2(8)
Rh C9 C10 C6 -64.5(5)
C8 C9 C10 Rh 62.3(5)
C7 Rh C10 C6 38.9(5)
C8 Rh C10 C6 80.3(5)
P2 Rh C10 C6 -160.7(5)
P1 Rh C10 C6 50.3(8)
C9 Rh C10 C6 116.0(7)
Sn Rh C10 C6 -68.6(5)
C7 Rh C10 C9 -77.1(5)
C6 Rh C10 C9 -116.0(7)
C8 Rh C10 C9 -35.7(5)
P2 Rh C10 C9 83.3(4)
P1 Rh C10 C9 -65.7(7)
Sn Rh C10 C9 175.4(4)
C18 P1 C11 C16 -50.1(7)
C17 P1 C11 C16 -155.8(6)
Rh P1 C11 C16 79.4(6)
C18 P1 C11 C12 134.4(6)
C17 P1 C11 C12 28.7(6)
Rh P1 C11 C12 -96.1(6)
C16 C11 C12 C13 -0.3(12)
P1 C11 C12 C13 175.3(7)
C11 C12 C13 C14 -1.7(15)
C12 C13 C14 C15 2.8(18)
C13 C14 C15 C16 -2(2)
C12 C11 C16 C15 1.2(13)
P1 C11 C16 C15 -174.4(8)
C14 C15 C16 C11 -0.1(18)
C27 P2 C21 C22 118.0(5)
C28 P2 C21 C22 12.9(6)
Rh P2 C21 C22 -121.1(5)
C27 P2 C21 C26 -61.2(6)
C28 P2 C21 C26 -166.3(5)
Rh P2 C21 C26 59.7(6)
C26 C21 C22 C23 -1.1(10)
P2 C21 C22 C23 179.7(5)
C21 C22 C23 C24 1.6(11)
C22 C23 C24 C25 -0.2(13)
C23 C24 C25 C26 -1.7(14)
C22 C21 C26 C25 -0.8(11)
P2 C21 C26 C25 178.5(6)
C24 C25 C26 C21 2.2(13)
